data_7213406
loop_
_publ_author_name
'Kohmoto, Shigeo'
'Masu, Hyuma'
'Tatsuno, Chuya'
'Kishikawa, Keiki'
'Yamamoto, Makoto'
'Yamaguchi, Kentaro'

_publ_contact_author
;
    ENTER NAME
 ENTER ADDRESS
;
_publ_section_title
;
 Diastereoselective intramolecular [4&#x2005;+&#x2005;4]
 photocycloaddition reaction of
 N-(naphthylcarbonyl)anthracene-9-carboxamides: temperature effects and
 reversal of diastereoselectivity
;
_journal_issue 24
_journal_name_full 'Journal of the Chemical Society, Perkin Transactions 1'
_journal_page_first 4464
_journal_paper_doi 10.1039/b005142j
_journal_year 2000
_chemical_formula_moiety 'C34 H25 N O2 '
_chemical_formula_sum 'C34 H25 N O2'
_chemical_formula_weight 479.58
_space_group_IT_number 19
_symmetry_cell_setting orthorhombic
_symmetry_Int_Tables_number 19
_symmetry_space_group_name_Hall 'P 2ac 2ab'
_symmetry_space_group_name_H-M 'P 21 21 21'
_audit_creation_date 'Mon Sep  5 18:07:31 2000'
_audit_creation_method 'from TEXRAY.INF file'
_cell_angle_alpha 90
_cell_angle_beta 90
_cell_angle_gamma 90
_cell_formula_units_Z 4
_cell_length_a 12.384(2)
_cell_length_b 21.405(2)
_cell_length_c 9.292(2)
_cell_measurement_reflns_used 20
_cell_measurement_temperature 296.2
_cell_measurement_theta_max 23.3
_cell_measurement_theta_min 22.0
_cell_volume 2463.1(7)
_computing_cell_refinement 'Rigaku/AFC Diffractometer Control'
_computing_data_collection 'Rigaku/AFC Diffractometer Control'
_computing_data_reduction teXsan
_computing_publication_material teXsan
_computing_structure_refinement teXsan
_diffrn_ambient_temperature 296.2
_diffrn_measurement_device 'Rigaku AFC7S'
_diffrn_measurement_method \w-2\q
_diffrn_orient_matrix_UB_11 -0.06681
_diffrn_orient_matrix_UB_12 0.02323
_diffrn_orient_matrix_UB_13 0.02811
_diffrn_orient_matrix_UB_21 0.04499
_diffrn_orient_matrix_UB_22 0.03669
_diffrn_orient_matrix_UB_23 0.02904
_diffrn_orient_matrix_UB_31 -0.00573
_diffrn_orient_matrix_UB_32 0.01723
_diffrn_orient_matrix_UB_33 -0.09974
_diffrn_radiation_detector 'scintillation counter'
_diffrn_radiation_monochromator graphite
_diffrn_radiation_source 'Rigaku sealed tube'
_diffrn_radiation_type 'Cu K\a'
_diffrn_radiation_wavelength 1.5418
_diffrn_reflns_av_R_equivalents 2.03
_diffrn_reflns_av_sigmaI/netI 0.047
_diffrn_reflns_limit_h_max 14
_diffrn_reflns_limit_h_min 0
_diffrn_reflns_limit_k_max 25
_diffrn_reflns_limit_k_min 0
_diffrn_reflns_limit_l_max 10
_diffrn_reflns_limit_l_min 0
_diffrn_reflns_number 2533
_diffrn_reflns_reduction_process 'Lp corrections applied'
_diffrn_reflns_theta_max 67.59
_diffrn_reflns_theta_min 2.06
_diffrn_standards_decay_% -0.73
_diffrn_standards_interval_count 150
_diffrn_standards_number 3
_exptl_absorpt_coefficient_mu 0.627
_exptl_absorpt_correction_T_max 1.000
_exptl_absorpt_correction_T_min 0.714
_exptl_absorpt_correction_type '\y scans(North,Phillips & Mathews,1968)'
_exptl_crystal_colour colorless
_exptl_crystal_density_diffrn 1.293
_exptl_crystal_density_meas ?
_exptl_crystal_description prismatic
_exptl_crystal_F_000 1008.00
_exptl_crystal_size_max 0.700
_exptl_crystal_size_mid 0.600
_exptl_crystal_size_min 0.150
_refine_diff_density_max 0.14
_refine_diff_density_min -0.13
_refine_ls_extinction_coef 0.053(2)
_refine_ls_extinction_method 'Zachariasen(1967) type 2 Gaussian isotropic'
_refine_ls_goodness_of_fit_obs 2.798
_refine_ls_hydrogen_treatment noref
_refine_ls_matrix_type full
_refine_ls_number_constraints 0
_refine_ls_number_parameters 335
_refine_ls_number_reflns 2250
_refine_ls_number_restraints 0
_refine_ls_R_factor_obs 0.0395
_refine_ls_shift/esd_max 0.0720
_refine_ls_shift/esd_mean 0.0160
_refine_ls_structure_factor_coef F
_refine_ls_weighting_details 'w = 1/[\s^2^(Fo) + 0.00001|Fo|^2^]'
_refine_ls_weighting_scheme calc
_refine_ls_wR_factor_obs 0.0400
_reflns_number_observed 2250
_reflns_number_total 2532
_reflns_observed_criterion >3.0sigma(I)
_cod_data_source_file b005142jsup1.cif
_cod_data_source_block compound_2a'
_cod_depositor_comments
;
The following automatic conversions were performed:

'_exptl_crystal_density_meas' value 'not measured' was changed to '?'
- the value is perceived as not measured.

Automatic conversion script
Id: cif_fix_values 3008 2015-01-20 13:52:24Z robertas 

The following automatic conversions were performed:

'_refine_ls_weighting_scheme' value 'w = 1/[\s^2^(Fo) +
0.00001|Fo|^2^]' was changed to 'calc'. New tag
'_refine_ls_weighting_details' was created. The value of the new tag
was set to 'w = 1/[\s^2^(Fo) + 0.00001|Fo|^2^]'.

Automatic conversion script
Id: cif_fix_values 3143 2015-03-26 13:38:13Z robertas 
;
_cod_original_cell_volume 2463.2(6)
_cod_original_sg_symbol_H-M 'P 21 21 21 '
_cod_original_formula_sum 'C34 H25 N O2 '
_cod_database_code 7213406

loop_
_symmetry_equiv_pos_as_xyz
'   +x,   +y,   +z'
'1/2-x,   -y,1/2+z'
'1/2+x,1/2-y,   -z'
'   -x,1/2+y,1/2-z'

loop_
_atom_site_aniso_label
_atom_site_aniso_U_11
_atom_site_aniso_U_22
_atom_site_aniso_U_33
_atom_site_aniso_U_12
_atom_site_aniso_U_13
_atom_site_aniso_U_23
O(1) 0.059(2) 0.047(1) 0.038(1) -0.001(1) -0.012(1) -0.001(1)
O(2) 0.053(2) 0.039(1) 0.046(2) 0.008(1) -0.010(1) 0.006(1)
N(1) 0.037(1) 0.030(1) 0.038(2) 0.000(1) -0.002(1) 0.001(1)
C(1) 0.045(2) 0.029(2) 0.047(2) -0.003(2) 0.006(2) -0.001(2)
C(2) 0.055(2) 0.037(2) 0.064(3) 0.005(2) 0.008(2) 0.000(2)
C(3) 0.043(2) 0.031(2) 0.048(2) -0.002(2) 0.000(2) 0.000(2)
C(4) 0.054(2) 0.061(3) 0.054(3) -0.010(2) -0.010(2) 0.000(2)
C(5) 0.049(3) 0.084(4) 0.077(3) -0.012(3) -0.012(3) 0.004(3)
C(6) 0.047(2) 0.069(3) 0.083(4) -0.007(2) 0.014(2) 0.000(3)
C(7) 0.057(3) 0.071(3) 0.056(3) -0.011(2) 0.016(2) -0.007(2)
C(8) 0.049(2) 0.056(2) 0.043(2) -0.012(2) -0.001(2) 0.001(2)
C(9) 0.038(2) 0.036(2) 0.037(2) -0.002(2) 0.001(2) 0.001(2)
C(10) 0.036(2) 0.031(2) 0.036(2) 0.002(2) -0.001(2) 0.000(2)
C(11) 0.039(2) 0.045(2) 0.035(2) 0.010(2) -0.008(2) 0.002(2)
C(12) 0.035(2) 0.061(3) 0.046(2) 0.004(2) -0.005(2) 0.000(2)
C(13) 0.038(2) 0.097(4) 0.054(3) 0.008(2) -0.002(2) 0.002(3)
C(14) 0.049(2) 0.092(4) 0.057(3) 0.032(3) 0.003(2) 0.000(3)
C(15) 0.073(3) 0.055(3) 0.062(3) 0.030(2) -0.006(3) 0.000(2)
C(16) 0.053(2) 0.044(2) 0.044(2) 0.015(2) -0.004(2) 0.003(2)
C(17) 0.070(3) 0.027(2) 0.057(3) 0.006(2) -0.001(2) 0.006(2)
C(18) 0.063(3) 0.040(2) 0.051(2) -0.001(2) 0.002(2) 0.016(2)
C(19) 0.046(2) 0.043(2) 0.037(2) 0.002(2) 0.002(2) 0.007(2)
C(20) 0.031(2) 0.034(2) 0.041(2) 0.002(1) 0.004(2) -0.001(2)
C(21) 0.034(2) 0.029(2) 0.035(2) 0.001(1) 0.000(2) 0.002(2)
C(22) 0.035(2) 0.039(2) 0.040(2) -0.004(2) -0.002(2) 0.005(2)
C(23) 0.039(2) 0.059(2) 0.036(2) -0.001(2) 0.003(2) 0.001(2)
C(24) 0.034(2) 0.085(3) 0.054(3) -0.001(2) 0.002(2) 0.010(3)
C(25) 0.050(2) 0.083(3) 0.064(3) -0.028(2) -0.002(2) 0.009(3)
C(26) 0.063(3) 0.052(3) 0.072(3) -0.023(2) -0.003(3) 0.004(3)
C(27) 0.047(2) 0.039(2) 0.048(2) -0.007(2) -0.003(2) 0.001(2)
C(28) 0.059(2) 0.030(2) 0.057(3) -0.003(2) -0.003(2) -0.004(2)
C(29) 0.042(2) 0.040(2) 0.046(2) 0.005(2) -0.005(2) -0.006(2)
C(30) 0.057(3) 0.051(2) 0.055(3) 0.013(2) -0.008(2) -0.014(2)
C(31) 0.055(2) 0.079(3) 0.043(2) 0.023(2) -0.002(2) -0.012(2)
C(32) 0.046(2) 0.069(3) 0.042(2) 0.010(2) 0.005(2) 0.007(2)
C(33) 0.037(2) 0.051(2) 0.040(2) 0.003(2) -0.002(2) 0.003(2)
C(34) 0.030(2) 0.041(2) 0.036(2) 0.005(2) -0.003(2) 0.001(2)

loop_
_atom_site_label
_atom_site_fract_x
_atom_site_fract_y
_atom_site_fract_z
_atom_site_U_iso_or_equiv
_atom_site_thermal_displace_type
_atom_site_calc_flag
_atom_site_occupancy
O1 0.0044(2) 0.0095(1) 0.4012(3) 0.0481(8) Uani d 1.00
O2 0.2022(2) -0.0242(1) 0.8070(3) 0.0460(7) Uani d 1.00
N1 0.1033(2) -0.0216(1) 0.5967(3) 0.0350(8) Uani d 1.00
C1 0.0823(3) -0.0894(2) 0.5676(4) 0.0401(10) Uani d 1.00
C2 0.1745(3) -0.1310(2) 0.6145(5) 0.052(1) Uani d 1.00
C3 -0.0266(3) -0.1045(2) 0.6332(4) 0.0405(10) Uani d 1.00
C4 -0.1150(3) -0.1123(2) 0.5453(5) 0.056(1) Uani d 1.00
C5 -0.2174(3) -0.1193(2) 0.6035(6) 0.070(2) Uani d 1.00
C6 -0.2322(3) -0.1197(2) 0.7502(5) 0.066(2) Uani d 1.00
C7 -0.1429(3) -0.1136(2) 0.8388(5) 0.061(1) Uani d 1.00
C8 -0.0410(3) -0.1067(2) 0.7810(4) 0.050(1) Uani d 1.00
C9 0.0542(3) 0.0218(2) 0.5068(4) 0.0370(9) Uani d 1.00
C10 0.0703(3) 0.0874(2) 0.5692(4) 0.0345(9) Uani d 1.00
C11 -0.0368(3) 0.1157(2) 0.6135(4) 0.0395(10) Uani d 1.00
C12 -0.1289(3) 0.0826(2) 0.6419(4) 0.047(1) Uani d 1.00
C13 -0.2194(3) 0.1119(2) 0.6952(5) 0.063(1) Uani d 1.00
C14 -0.2184(3) 0.1761(2) 0.7180(5) 0.066(1) Uani d 1.00
C15 -0.1265(4) 0.2095(2) 0.6879(5) 0.063(1) Uani d 1.00
C16 -0.0336(3) 0.1809(2) 0.6372(4) 0.047(1) Uani d 1.00
C17 0.0722(4) 0.2134(2) 0.6126(5) 0.052(1) Uani d 1.00
C18 0.1230(3) 0.1888(2) 0.4768(4) 0.052(1) Uani d 1.00
C19 0.1224(3) 0.1281(2) 0.4557(4) 0.042(1) Uani d 1.00
C20 0.1561(3) 0.0043(2) 0.7142(4) 0.0353(9) Uani d 1.00
C21 0.1453(3) 0.0760(1) 0.7078(4) 0.0325(9) Uani d 1.00
C22 0.2561(3) 0.1067(2) 0.6914(4) 0.0379(9) Uani d 1.00
C23 0.3504(3) 0.0753(2) 0.6609(4) 0.045(1) Uani d 1.00
C24 0.4468(3) 0.1078(2) 0.6489(5) 0.057(1) Uani d 1.00
C25 0.4487(3) 0.1721(2) 0.6671(5) 0.065(1) Uani d 1.00
C26 0.3548(4) 0.2033(2) 0.6971(5) 0.062(1) Uani d 1.00
C27 0.2569(3) 0.1726(2) 0.7098(4) 0.045(1) Uani d 1.00
C28 0.1524(3) 0.2038(2) 0.7481(5) 0.049(1) Uani d 1.00
C29 0.1002(3) 0.1662(2) 0.8659(4) 0.043(1) Uani d 1.00
C30 0.0594(3) 0.1923(2) 0.9899(5) 0.054(1) Uani d 1.00
C31 0.0146(3) 0.1546(2) 1.0977(4) 0.059(1) Uani d 1.00
C32 0.0090(3) 0.0909(2) 1.0780(4) 0.052(1) Uani d 1.00
C33 0.0489(3) 0.0644(2) 0.9523(4) 0.043(1) Uani d 1.00
C34 0.0961(3) 0.1007(2) 0.8473(4) 0.0358(9) Uani d 1.00
H1 0.0821 -0.0912 0.4431 0.0467 Uiso calc 1.00
H2 0.1712 -0.1720 0.5750 0.0859 Uiso calc 1.00
H3 0.1827 -0.1342 0.7163 0.0544 Uiso calc 1.00
H4 0.2460 -0.1160 0.5678 0.0450 Uiso calc 1.00
H5 -0.1063 -0.1082 0.4314 0.0865 Uiso calc 1.00
H6 -0.2738 -0.1213 0.5386 0.0749 Uiso calc 1.00
H7 -0.3071 -0.1213 0.8123 0.0720 Uiso calc 1.00
H8 -0.1607 -0.1142 0.9474 0.0731 Uiso calc 1.00
H9 0.0153 -0.0987 0.8466 0.0438 Uiso calc 1.00
H10 -0.1382 0.0347 0.6007 0.0740 Uiso calc 1.00
H11 -0.2919 0.0866 0.7137 0.0593 Uiso calc 1.00
H12 -0.2960 0.1994 0.7697 0.0826 Uiso calc 1.00
H13 -0.1225 0.2493 0.6967 0.0486 Uiso calc 1.00
H14 0.0625 0.2550 0.5977 0.0369 Uiso calc 1.00
H15 0.1620 0.2186 0.4178 0.0573 Uiso calc 1.00
H16 0.1571 0.1051 0.3790 0.0422 Uiso calc 1.00
H17 0.3502 0.0265 0.6512 0.0660 Uiso calc 1.00
H18 0.5122 0.0865 0.6438 0.0469 Uiso calc 1.00
H19 0.5167 0.1997 0.6779 0.0763 Uiso calc 1.00
H20 0.3558 0.2472 0.7102 0.0771 Uiso calc 1.00
H21 0.1729 0.2454 0.7983 0.0596 Uiso calc 1.00
H22 0.0756 0.2352 1.0062 0.0671 Uiso calc 1.00
H23 -0.0113 0.1766 1.1882 0.0604 Uiso calc 1.00
H24 -0.0220 0.0629 1.1661 0.0686 Uiso calc 1.00
H25 0.0431 0.0147 0.9336 0.0367 Uiso calc 1.00

loop_
_atom_type_symbol
_atom_type_oxidation_number
_atom_type_number_in_cell
_atom_type_scat_dispersion_real
_atom_type_scat_dispersion_imag
_atom_type_scat_source
C 0 136 0.018 0.009
;International Tables for Crystallography
(1992, Vol. C, Tables 4.2.6.8 and 6.1.1.1)
;
H 0 100 0.000 0.000
;International Tables for Crystallography
(1992, Vol. C, Table 6.1.1.2)
;
N 0 4 0.031 0.018
;International Tables for Crystallography
(1992, Vol. C, Tables 4.2.6.8 and 6.1.1.1)
;
O 0 8 0.049 0.032
;International Tables for Crystallography
(1992, Vol. C, Tables 4.2.6.8 and 6.1.1.1)
;

loop_
_geom_angle_atom_site_label_1
_geom_angle_atom_site_label_2
_geom_angle_atom_site_label_3
_geom_angle
_geom_angle_site_symmetry_1
_geom_angle_site_symmetry_2
_geom_angle_site_symmetry_3
_geom_angle_publ_flag
C(1) N(1) C(9) 117.6(3) 1_555 1_555 1_555 yes
C(1) N(1) C(20) 127.7(3) 1_555 1_555 1_555 yes
C(9) N(1) C(20) 114.3(3) 1_555 1_555 1_555 yes
N(1) C(1) C(2) 112.7(3) 1_555 1_555 1_555 yes
N(1) C(1) C(3) 106.8(3) 1_555 1_555 1_555 yes
N(1) C(1) H(1) 102.3(3) 1_555 1_555 1_555 no
C(2) C(1) C(3) 115.6(3) 1_555 1_555 1_555 yes
C(2) C(1) H(1) 105.6(3) 1_555 1_555 1_555 no
C(3) C(1) H(1) 113.1(3) 1_555 1_555 1_555 no
C(1) C(2) H(2) 113.5(4) 1_555 1_555 1_555 no
C(1) C(2) H(3) 114.1(4) 1_555 1_555 1_555 no
C(1) C(2) H(4) 110.1(3) 1_555 1_555 1_555 no
H(2) C(2) H(3) 108.6(4) 1_555 1_555 1_555 no
H(2) C(2) H(4) 99.3(3) 1_555 1_555 1_555 no
H(3) C(2) H(4) 110.3(4) 1_555 1_555 1_555 no
C(1) C(3) C(4) 119.7(4) 1_555 1_555 1_555 yes
C(1) C(3) C(8) 121.4(4) 1_555 1_555 1_555 yes
C(4) C(3) C(8) 118.8(4) 1_555 1_555 1_555 yes
C(3) C(4) C(5) 120.6(4) 1_555 1_555 1_555 yes
C(3) C(4) H(5) 119.9(4) 1_555 1_555 1_555 no
C(5) C(4) H(5) 119.2(4) 1_555 1_555 1_555 no
C(4) C(5) C(6) 120.6(4) 1_555 1_555 1_555 yes
C(4) C(5) H(6) 116.2(5) 1_555 1_555 1_555 no
C(6) C(5) H(6) 123.1(5) 1_555 1_555 1_555 no
C(5) C(6) C(7) 118.8(4) 1_555 1_555 1_555 yes
C(5) C(6) H(7) 129.5(5) 1_555 1_555 1_555 no
C(7) C(6) H(7) 111.5(4) 1_555 1_555 1_555 no
C(6) C(7) C(8) 120.6(4) 1_555 1_555 1_555 yes
C(6) C(7) H(8) 114.1(4) 1_555 1_555 1_555 no
C(8) C(7) H(8) 125.3(4) 1_555 1_555 1_555 no
C(3) C(8) C(7) 120.5(4) 1_555 1_555 1_555 yes
C(3) C(8) H(9) 122.7(4) 1_555 1_555 1_555 no
C(7) C(8) H(9) 116.3(4) 1_555 1_555 1_555 no
O(1) C(9) N(1) 125.1(3) 1_555 1_555 1_555 yes
O(1) C(9) C(10) 125.7(3) 1_555 1_555 1_555 yes
N(1) C(9) C(10) 109.2(3) 1_555 1_555 1_555 yes
C(9) C(10) C(11) 110.8(3) 1_555 1_555 1_555 yes
C(9) C(10) C(19) 108.6(3) 1_555 1_555 1_555 yes
C(9) C(10) C(21) 103.9(3) 1_555 1_555 1_555 yes
C(11) C(10) C(19) 109.4(3) 1_555 1_555 1_555 yes
C(11) C(10) C(21) 110.4(3) 1_555 1_555 1_555 yes
C(19) C(10) C(21) 113.6(3) 1_555 1_555 1_555 yes
C(10) C(11) C(12) 125.2(3) 1_555 1_555 1_555 yes
C(10) C(11) C(16) 114.3(3) 1_555 1_555 1_555 yes
C(12) C(11) C(16) 120.3(4) 1_555 1_555 1_555 yes
C(11) C(12) C(13) 120.9(4) 1_555 1_555 1_555 yes
C(11) C(12) H(10) 120.1(3) 1_555 1_555 1_555 no
C(13) C(12) H(10) 117.7(4) 1_555 1_555 1_555 no
C(12) C(13) C(14) 119.9(4) 1_555 1_555 1_555 yes
C(12) C(13) H(11) 120.9(5) 1_555 1_555 1_555 no
C(14) C(13) H(11) 119.1(4) 1_555 1_555 1_555 no
C(13) C(14) C(15) 119.4(4) 1_555 1_555 1_555 yes
C(13) C(14) H(12) 118.1(5) 1_555 1_555 1_555 no
C(15) C(14) H(12) 122.4(5) 1_555 1_555 1_555 no
C(14) C(15) C(16) 121.9(4) 1_555 1_555 1_555 yes
C(14) C(15) H(13) 123.0(5) 1_555 1_555 1_555 no
C(16) C(15) H(13) 115.1(5) 1_555 1_555 1_555 no
C(11) C(16) C(15) 117.7(4) 1_555 1_555 1_555 yes
C(11) C(16) C(17) 117.3(3) 1_555 1_555 1_555 yes
C(15) C(16) C(17) 124.9(4) 1_555 1_555 1_555 yes
C(16) C(17) C(18) 109.3(3) 1_555 1_555 1_555 yes
C(16) C(17) C(28) 111.0(3) 1_555 1_555 1_555 yes
C(16) C(17) H(14) 111.2(4) 1_555 1_555 1_555 no
C(18) C(17) C(28) 110.6(3) 1_555 1_555 1_555 yes
C(18) C(17) H(14) 105.7(4) 1_555 1_555 1_555 no
C(28) C(17) H(14) 109.0(4) 1_555 1_555 1_555 no
C(17) C(18) C(19) 118.0(3) 1_555 1_555 1_555 yes
C(17) C(18) H(15) 116.9(4) 1_555 1_555 1_555 no
C(19) C(18) H(15) 124.6(4) 1_555 1_555 1_555 no
C(10) C(19) C(18) 117.9(4) 1_555 1_555 1_555 yes
C(10) C(19) H(16) 114.2(3) 1_555 1_555 1_555 no
C(18) C(19) H(16) 127.7(4) 1_555 1_555 1_555 no
O(2) C(20) N(1) 125.8(3) 1_555 1_555 1_555 yes
O(2) C(20) C(21) 125.1(3) 1_555 1_555 1_555 yes
N(1) C(20) C(21) 109.1(3) 1_555 1_555 1_555 yes
C(10) C(21) C(20) 103.4(3) 1_555 1_555 1_555 yes
C(10) C(21) C(22) 112.0(3) 1_555 1_555 1_555 yes
C(10) C(21) C(34) 113.4(2) 1_555 1_555 1_555 yes
C(20) C(21) C(22) 110.7(3) 1_555 1_555 1_555 yes
C(20) C(21) C(34) 110.3(3) 1_555 1_555 1_555 yes
C(22) C(21) C(34) 107.1(3) 1_555 1_555 1_555 yes
C(21) C(22) C(23) 124.9(3) 1_555 1_555 1_555 yes
C(21) C(22) C(27) 114.9(3) 1_555 1_555 1_555 yes
C(23) C(22) C(27) 120.2(3) 1_555 1_555 1_555 yes
C(22) C(23) C(24) 120.2(4) 1_555 1_555 1_555 yes
C(22) C(23) H(17) 120.1(3) 1_555 1_555 1_555 no
C(24) C(23) H(17) 119.7(4) 1_555 1_555 1_555 no
C(23) C(24) C(25) 120.2(4) 1_555 1_555 1_555 yes
C(23) C(24) H(18) 120.5(4) 1_555 1_555 1_555 no
C(25) C(24) H(18) 118.5(4) 1_555 1_555 1_555 no
C(24) C(25) C(26) 119.6(4) 1_555 1_555 1_555 yes
C(24) C(25) H(19) 126.3(5) 1_555 1_555 1_555 no
C(26) C(25) H(19) 113.3(4) 1_555 1_555 1_555 no
C(25) C(26) C(27) 122.0(4) 1_555 1_555 1_555 yes
C(25) C(26) H(20) 119.8(4) 1_555 1_555 1_555 no
C(27) C(26) H(20) 118.1(4) 1_555 1_555 1_555 no
C(22) C(27) C(26) 117.9(4) 1_555 1_555 1_555 yes
C(22) C(27) C(28) 117.7(3) 1_555 1_555 1_555 yes
C(26) C(27) C(28) 124.3(4) 1_555 1_555 1_555 yes
C(17) C(28) C(27) 113.7(3) 1_555 1_555 1_555 yes
C(17) C(28) C(29) 111.7(3) 1_555 1_555 1_555 yes
C(17) C(28) H(21) 113.0(3) 1_555 1_555 1_555 no
C(27) C(28) C(29) 107.7(3) 1_555 1_555 1_555 yes
C(27) C(28) H(21) 106.2(3) 1_555 1_555 1_555 no
C(29) C(28) H(21) 103.8(3) 1_555 1_555 1_555 no
C(28) C(29) C(30) 123.3(3) 1_555 1_555 1_555 yes
C(28) C(29) C(34) 117.2(3) 1_555 1_555 1_555 yes
C(30) C(29) C(34) 119.5(4) 1_555 1_555 1_555 yes
C(29) C(30) C(31) 120.6(4) 1_555 1_555 1_555 yes
C(29) C(30) H(22) 116.6(4) 1_555 1_555 1_555 no
C(31) C(30) H(22) 121.7(4) 1_555 1_555 1_555 no
C(30) C(31) C(32) 119.7(4) 1_555 1_555 1_555 yes
C(30) C(31) H(23) 116.7(4) 1_555 1_555 1_555 no
C(32) C(31) H(23) 123.6(5) 1_555 1_555 1_555 no
C(31) C(32) C(33) 119.8(4) 1_555 1_555 1_555 yes
C(31) C(32) H(24) 117.6(4) 1_555 1_555 1_555 no
C(33) C(32) H(24) 122.4(4) 1_555 1_555 1_555 no
C(32) C(33) C(34) 121.1(4) 1_555 1_555 1_555 yes
C(32) C(33) H(25) 120.9(4) 1_555 1_555 1_555 no
C(34) C(33) H(25) 118.0(3) 1_555 1_555 1_555 no
C(21) C(34) C(29) 115.7(3) 1_555 1_555 1_555 yes
C(21) C(34) C(33) 125.2(3) 1_555 1_555 1_555 yes
C(29) C(34) C(33) 119.2(4) 1_555 1_555 1_555 yes

loop_
_geom_bond_atom_site_label_1
_geom_bond_atom_site_label_2
_geom_bond_distance
_geom_bond_site_symmetry_1
_geom_bond_site_symmetry_2
_geom_bond_publ_flag
O(1) C(9) 1.189(4) 1_555 1_555 yes
O(2) C(20) 1.201(4) 1_555 1_555 yes
N(1) C(1) 1.500(4) 1_555 1_555 yes
N(1) C(9) 1.390(4) 1_555 1_555 yes
N(1) C(20) 1.388(4) 1_555 1_555 yes
C(1) C(2) 1.512(5) 1_555 1_555 yes
C(1) C(3) 1.515(5) 1_555 1_555 yes
C(1) H(1) 1.158 1_555 1_555 no
C(2) H(2) 0.953 1_555 1_555 no
C(2) H(3) 0.954 1_555 1_555 no
C(2) H(4) 1.036 1_555 1_555 no
C(3) C(4) 1.375(5) 1_555 1_555 yes
C(3) C(8) 1.385(5) 1_555 1_555 yes
C(4) C(5) 1.387(6) 1_555 1_555 yes
C(4) H(5) 1.068 1_555 1_555 no
C(5) C(6) 1.376(6) 1_555 1_555 yes
C(5) H(6) 0.924 1_555 1_555 no
C(6) C(7) 1.385(6) 1_555 1_555 yes
C(6) H(7) 1.092 1_555 1_555 no
C(7) C(8) 1.379(5) 1_555 1_555 yes
C(7) H(8) 1.033 1_555 1_555 no
C(8) H(9) 0.942 1_555 1_555 no
C(9) C(10) 1.532(4) 1_555 1_555 yes
C(10) C(11) 1.515(4) 1_555 1_555 yes
C(10) C(19) 1.513(4) 1_555 1_555 yes
C(10) C(21) 1.606(4) 1_555 1_555 yes
C(11) C(12) 1.367(5) 1_555 1_555 yes
C(11) C(16) 1.415(5) 1_555 1_555 yes
C(12) C(13) 1.376(5) 1_555 1_555 yes
C(12) H(10) 1.100 1_555 1_555 no
C(13) C(14) 1.391(6) 1_555 1_555 yes
C(13) H(11) 1.063 1_555 1_555 no
C(14) C(15) 1.372(6) 1_555 1_555 yes
C(14) H(12) 1.184 1_555 1_555 no
C(15) C(16) 1.386(5) 1_555 1_555 yes
C(15) H(13) 0.858 1_555 1_555 no
C(16) C(17) 1.501(5) 1_555 1_555 yes
C(17) C(18) 1.505(5) 1_555 1_555 yes
C(17) C(28) 1.617(5) 1_555 1_555 yes
C(17) H(14) 0.910 1_555 1_555 no
C(18) C(19) 1.314(5) 1_555 1_555 yes
C(18) H(15) 0.969 1_555 1_555 no
C(19) H(16) 0.967 1_555 1_555 no
C(20) C(21) 1.541(4) 1_555 1_555 yes
C(21) C(22) 1.529(4) 1_555 1_555 yes
C(21) C(34) 1.527(4) 1_555 1_555 yes
C(22) C(23) 1.377(5) 1_555 1_555 yes
C(22) C(27) 1.420(4) 1_555 1_555 yes
C(23) C(24) 1.386(5) 1_555 1_555 yes
C(23) H(17) 1.049 1_555 1_555 no
C(24) C(25) 1.387(6) 1_555 1_555 yes
C(24) H(18) 0.929 1_555 1_555 no
C(25) C(26) 1.369(6) 1_555 1_555 yes
C(25) H(19) 1.033 1_555 1_555 no
C(26) C(27) 1.384(5) 1_555 1_555 yes
C(26) H(20) 0.948 1_555 1_555 no
C(27) C(28) 1.499(5) 1_555 1_555 yes
C(28) C(29) 1.505(5) 1_555 1_555 yes
C(28) H(21) 1.037 1_555 1_555 no
C(29) C(30) 1.377(5) 1_555 1_555 yes
C(29) C(34) 1.413(4) 1_555 1_555 yes
C(30) C(31) 1.401(6) 1_555 1_555 yes
C(30) H(22) 0.952 1_555 1_555 no
C(31) C(32) 1.377(6) 1_555 1_555 yes
C(31) H(23) 1.015 1_555 1_555 no
C(32) C(33) 1.389(5) 1_555 1_555 yes
C(32) H(24) 1.084 1_555 1_555 no
C(33) C(34) 1.378(5) 1_555 1_555 yes
C(33) H(25) 1.082 1_555 1_555 no

loop_
_geom_contact_atom_site_label_1
_geom_contact_atom_site_label_2
_geom_contact_distance
_geom_contact_site_symmetry_1
_geom_contact_site_symmetry_2
O(1) C(23) 3.393(4) 1_555 2_554
O(1) C(32) 3.473(5) 1_555 1_554
O(1) C(24) 3.488(5) 1_555 2_554
O(2) C(19) 3.402(4) 1_555 2_555
O(2) C(23) 3.526(5) 1_555 2_555
O(2) C(9) 3.543(4) 1_555 2_555
